data_6000663
loop_
_publ_author_name
'Pivan, J. Y.'
'Achak, O.'
'Louer, M.'
'Louer, D.'

_publ_section_title
;
 The novel thiogermanate [(CH3)4N]4GE4S10 with a high cubic cell-volume -
 ab-initio structure determination from conventional X-ray-powder
 diffraction
;
_journal_name_full 'Chemistry of Materials'
_journal_page_first 827
_journal_page_last 830
_journal_paper_doi 10.1021/cm00042a021
_journal_volume 6
_journal_year 1994
_chemical_formula_sum 'C16 H48 Ge4 N4 S10'
_space_group_name_H-M_alt P43-n
_cell_angle_alpha 90.000
_cell_angle_beta 90.000
_cell_angle_gamma 90.000
_cell_length_a 19.5490
_cell_length_b 19.5490
_cell_length_c 19.5490
_cell_volume 7470.91
_cod_database_code 6000663

loop_
_atom_site_label
_atom_site_fract_x
_atom_site_fract_y
_atom_site_fract_z
? ? ? ?
